data_2008016
loop_
_publ_author_name
'Wulff-Molder, Dirk'
'Meisel, Manfred'

_publ_section_title
;
 Tetraphenylphosphonium Tetrachlorooxovanadate(V)
;
_journal_issue 12
_journal_name_full 'Acta Crystallographica Section C'
_journal_page_first IUC9800068
_journal_paper_doi 10.1107/S010827019809917X
_journal_volume 54
_journal_year 1998
_chemical_formula_iupac '(C~24~H~20~P) [VOCl~4~]'
_chemical_formula_moiety '[(C~6~H~5~)~4~P] ^+^,[OVCl~4~] ^-^'
_chemical_formula_structural '[(C~6~H~5~)~4~P][OVCl~4~]'
_chemical_formula_sum 'C24 H20 Cl4 O P V'
_chemical_formula_weight 548.11
_chemical_name_common
;
 Tetraphenylphosphonium tetrachloro[oxovanadate(V)]
;
_chemical_name_systematic
;
 Tetraphenylphosphonium tetrachloro[oxovanadate(V)]
;
_space_group_IT_number 85
_symmetry_cell_setting tetragonal
_symmetry_space_group_name_Hall '-P 4a'
_symmetry_space_group_name_H-M 'P 4/n :2'
_audit_creation_method SHELXL
_cell_angle_alpha 90.00
_cell_angle_beta 90.00
_cell_angle_gamma 90.00
_cell_formula_units_Z 2
_cell_length_a 12.5629(6)
_cell_length_b 12.5629(6)
_cell_length_c 7.6587(7)
_cell_measurement_reflns_used 39
_cell_measurement_temperature 200(2)
_cell_measurement_theta_max 22.4
_cell_measurement_theta_min 15.0
_cell_volume 1208.75(14)
_computing_cell_refinement STADI4
_computing_data_collection 'STADI4 (Stoe & Cie, 1996a)'
_computing_data_reduction 'X-RED (Stoe & Cie, 1996b)'
_computing_molecular_graphics 'ZORTEP (Zsolnai & Pritzkow, 1994)'
_computing_publication_material 'SHELXL93 (Sheldrick, 1993)'
_computing_structure_refinement 'SHELXL93 (Sheldrick, 1993)'
_computing_structure_solution 'SHELXS86 (Sheldrick, 1990)'
_diffrn_ambient_temperature 200(2)
_diffrn_measurement_device_type 'STOE Stadi4'
_diffrn_measurement_method 2\q-\w
_diffrn_radiation_monochromator graphite
_diffrn_radiation_source 'fine-focus sealed tube'
_diffrn_radiation_type MoK\a
_diffrn_radiation_wavelength 0.71073
_diffrn_reflns_av_R_equivalents 0.0342
_diffrn_reflns_av_sigmaI/netI 0.0434
_diffrn_reflns_limit_h_max 17
_diffrn_reflns_limit_h_min -11
_diffrn_reflns_limit_k_max 17
_diffrn_reflns_limit_k_min -12
_diffrn_reflns_limit_l_max 10
_diffrn_reflns_limit_l_min 0
_diffrn_reflns_number 3530
_diffrn_reflns_theta_max 30.02
_diffrn_reflns_theta_min 2.29
_diffrn_standards_decay_% 4.4
_diffrn_standards_interval_time 180
_diffrn_standards_number 3
_exptl_absorpt_coefficient_mu 0.934
_exptl_absorpt_correction_T_max 0.902
_exptl_absorpt_correction_T_min 0.786
_exptl_absorpt_correction_type '\y scan'
_exptl_absorpt_process_details '(North et al., 1968)'
_exptl_crystal_colour black
_exptl_crystal_density_diffrn 1.506
_exptl_crystal_density_method 'not measured'
_exptl_crystal_description bloc
_exptl_crystal_F_000 556
_exptl_crystal_size_max 0.49
_exptl_crystal_size_mid 0.23
_exptl_crystal_size_min 0.11
_refine_diff_density_max 0.307
_refine_diff_density_min -0.344
_refine_ls_extinction_method none
_refine_ls_goodness_of_fit_all 1.155
_refine_ls_goodness_of_fit_ref 1.144
_refine_ls_hydrogen_treatment constr
_refine_ls_matrix_type full
_refine_ls_number_parameters 72
_refine_ls_number_reflns 1761
_refine_ls_number_restraints 0
_refine_ls_restrained_S_all 1.183
_refine_ls_R_factor_all 0.066
_refine_ls_R_factor_gt 0.036
_refine_ls_shift/su_max <0.001
_refine_ls_shift/su_mean 0.000
_refine_ls_structure_factor_coef Fsqd
_refine_ls_weighting_details 'w = 1/[\s^2^(Fo^2^)+(0.0317P)^2^+0.1911P] where P = (Fo^2^+2Fc^2^)/3'
_refine_ls_weighting_scheme calc
_refine_ls_wR_factor_all 0.097
_refine_ls_wR_factor_ref 0.080
_reflns_number_gt 1277
_reflns_number_total 1768
_reflns_threshold_expression I>2\s(I)
_cod_data_source_file qb0064.cif
_cod_data_source_block dirk49
_cod_depositor_comments
;
The following automatic conversions were performed:

'_refine_ls_weighting_scheme' value 'calc w =
1/[\s^2^(Fo^2^)+(0.0317P)^2^+0.1911P] where P = (Fo^2^+2Fc^2^)/3' was
changed to 'calc'. New tag '_refine_ls_weighting_details' was
created. The value of the new tag was set to 'w =
1/[\s^2^(Fo^2^)+(0.0317P)^2^+0.1911P] where P = (Fo^2^+2Fc^2^)/3'.

Automatic conversion script
Id: cif_fix_values 3143 2015-03-26 13:38:13Z robertas 
;
_cod_original_sg_symbol_H-M 'P 4/n'
_cod_database_code 2008016

loop_
_symmetry_equiv_pos_as_xyz
'x, y, z'
'-y+1/2, x, z'
'-x+1/2, -y+1/2, z'
'y, -x+1/2, z'
'-x, -y, -z'
'y-1/2, -x, -z'
'x-1/2, y-1/2, -z'
'-y, x-1/2, -z'

loop_
_atom_site_aniso_label
_atom_site_aniso_U_11
_atom_site_aniso_U_22
_atom_site_aniso_U_33
_atom_site_aniso_U_12
_atom_site_aniso_U_13
_atom_site_aniso_U_23
V 0.0335(2) 0.0335(2) 0.0200(3) 0.000 0.000 0.000
Cl 0.0547(4) 0.0423(3) 0.0435(3) 0.0103(3) -0.0038(3) -0.0131(3)
O 0.0408(10) 0.0408(10) 0.0214(14) 0.000 0.000 0.000
P 0.0228(3) 0.0228(3) 0.0165(4) 0.000 0.000 0.000
C1 0.0300(9) 0.0227(9) 0.0192(8) -0.0032(7) 0.0047(7) 0.0004(7)
C2 0.0397(11) 0.0306(10) 0.0260(10) -0.0026(8) -0.0033(8) 0.0001(8)
C3 0.0517(13) 0.0359(11) 0.0230(10) -0.0139(10) -0.0013(9) -0.0034(8)
C4 0.0530(13) 0.0310(11) 0.0354(12) -0.0089(10) 0.0121(11) -0.0126(9)
C5 0.0431(12) 0.0316(11) 0.0447(13) 0.0047(9) 0.0088(10) -0.0092(10)
C6 0.0305(10) 0.0308(10) 0.0302(10) 0.0019(8) 0.0027(8) -0.0025(8)

loop_
_atom_site_label
_atom_site_fract_x
_atom_site_fract_y
_atom_site_fract_z
_atom_site_U_iso_or_equiv
_atom_site_thermal_displace_type
_atom_site_calc_flag
_atom_site_refinement_flags
_atom_site_occupancy
_atom_site_disorder_group
_atom_site_type_symbol
V 0.2500 0.2500 0.87852(9) 0.0290(2) Uani d S 1 . V
Cl 0.34027(5) 0.09957(5) 0.80974(9) 0.0468(2) Uani d . 1 . Cl
O 0.2500 0.2500 1.0829(4) 0.0343(7) Uani d S 1 . O
P 0.7500 0.2500 0.0000 0.0207(2) Uani d S 1 . P
C1 0.7613(2) 0.13650(14) -0.1409(2) 0.0240(4) Uani d . 1 . C
C2 0.6924(2) 0.1297(2) -0.2844(3) 0.0321(4) Uani d . 1 . C
H2 0.6387 0.1818 -0.3014 0.039 Uiso calc R 1 . H
C3 0.7032(2) 0.0463(2) -0.4011(3) 0.0369(5) Uani d . 1 . C
H3 0.6571 0.0411 -0.4991 0.044 Uiso calc R 1 . H
C4 0.7815(2) -0.0295(2) -0.3746(3) 0.0398(5) Uani d . 1 . C
H4 0.7897 -0.0859 -0.4560 0.048 Uiso calc R 1 . H
C5 0.8478(2) -0.0241(2) -0.2317(3) 0.0398(5) Uani d . 1 . C
H5 0.9002 -0.0775 -0.2138 0.048 Uiso calc R 1 . H
C6 0.8383(2) 0.0593(2) -0.1140(3) 0.0305(4) Uani d . 1 . C
H6 0.8843 0.0635 -0.0157 0.037 Uiso calc R 1 . H

loop_
_atom_type_symbol
_atom_type_description
_atom_type_scat_dispersion_real
_atom_type_scat_dispersion_imag
_atom_type_scat_source
C C 0.0033 0.0016 'International Tables Vol C Tables 4.2.6.8 and 6.1.1.4'
H H 0.0000 0.0000 'International Tables Vol C Tables 4.2.6.8 and 6.1.1.4'
O O 0.0106 0.0060 'International Tables Vol C Tables 4.2.6.8 and 6.1.1.4'
P P 0.1023 0.0942 'International Tables Vol C Tables 4.2.6.8 and 6.1.1.4'
Cl Cl 0.1484 0.1585 'International Tables Vol C Tables 4.2.6.8 and 6.1.1.4'
V V 0.3005 0.5294 'International Tables Vol C Tables 4.2.6.8 and 6.1.1.4'

loop_
_geom_angle_atom_site_label_1
_geom_angle_atom_site_label_2
_geom_angle_atom_site_label_3
_geom_angle_site_symmetry_1
_geom_angle_site_symmetry_3
_geom_angle
O V Cl . 4 103.44(2)
O V Cl . 2 103.44(2)
Cl V Cl 4 2 153.11(5)
O V Cl . . 103.44(2)
Cl V Cl 4 . 86.902(11)
Cl V Cl 2 . 86.902(11)
O V Cl . 3 103.44(2)
Cl V Cl 4 3 86.902(11)
Cl V Cl 2 3 86.902(11)
Cl V Cl . 3 153.11(5)
C1 P C1 . 6_665 111.23(6)
C1 P C1 . 8_655 111.23(6)
C1 P C1 6_665 8_655 106.01(12)
C1 P C1 . 3_655 106.01(12)
C1 P C1 6_665 3_655 111.23(6)
C1 P C1 8_655 3_655 111.23(6)
C6 C1 C2 . . 120.4(2)
C6 C1 P . . 121.43(15)
C2 C1 P . . 118.16(15)
C3 C2 C1 . . 119.5(2)
C3 C2 H2 . . 120.26(14)
C1 C2 H2 . . 120.26(12)
C4 C3 C2 . . 119.7(2)
C4 C3 H3 . . 120.14(13)
C2 C3 H3 . . 120.14(14)
C5 C4 C3 . . 120.9(2)
C5 C4 H4 . . 119.57(13)
C3 C4 H4 . . 119.57(13)
C4 C5 C6 . . 120.1(2)
C4 C5 H5 . . 119.94(13)
C6 C5 H5 . . 119.94(14)
C1 C6 C5 . . 119.4(2)
C1 C6 H6 . . 120.29(12)
C5 C6 H6 . . 120.29(14)

loop_
_geom_bond_atom_site_label_1
_geom_bond_atom_site_label_2
_geom_bond_site_symmetry_2
_geom_bond_distance
_geom_bond_publ_flag
V O . 1.565(3) ?
V Cl 4 2.2660(6) ?
V Cl 2 2.2660(6) ?
V Cl . 2.2660(6) ?
V Cl 3 2.2660(6) ?
P C1 . 1.794(2) ?
P C1 6_665 1.794(2) ?
P C1 8_655 1.794(2) ?
P C1 3_655 1.794(2) ?
C1 C6 . 1.386(3) ?
C1 C2 . 1.401(3) ?
C2 C3 . 1.384(3) ?
C2 H2 . 0.95 ?
C3 C4 . 1.383(4) ?
C3 H3 . 0.95 ?
C4 C5 . 1.377(3) ?
C4 H4 . 0.95 ?
C5 C6 . 1.388(3) ?
C5 H5 . 0.95 ?
C6 H6 . 0.95 ?
